data_1572507
loop_
_publ_author_name
'Urushihara, D.'
'Maruyama, M.'
'Fukuda, K.'
'Asaka, T.'

_publ_section_title
;
 Synthesis and structural characterization of gadolinium barium cobalt
 oxide Gd8Ba5Co4O21 with CoO5 square pyramids
;
_journal_name_full 'Journal of the Ceramic Society of Japan'
_journal_page_first 252
_journal_page_last 256
_journal_paper_doi 10.2109/jcersj2.23200
_journal_volume 132
_journal_year 2024
_chemical_formula_sum 'Ba5 Co4 Gd8 O21'
_chemical_name_common Gd8Ba5Co4O21
_space_group_IT_number 87
_space_group_name_Hall '-I 4'
_space_group_name_H-M_alt 'I 4/m'
_cell_angle_alpha 90.000000
_cell_angle_beta 90.000000
_cell_angle_gamma 90.000000
_cell_formula_units_Z 2
_cell_length_a 13.8982(3)
_cell_length_b 13.8982(3)
_cell_length_c 5.76510(10)
_cell_volume 1113.59(4)
_diffrn_ambient_pressure 100
_diffrn_ambient_temperature 298
_cod_data_source_file Gd8Ba5Co4O21.cif
_cod_data_source_block Gd8Ba5Co4O21
_cod_original_cell_volume 1113.586510
_cod_original_formula_sum 'Gd8 Ba5 Co4 O21'
_cod_database_code 1572507

loop_
_space_group_symop_id
_space_group_symop_operation_xyz
1 x,y,z
2 -x,-y,-z
3 -x,-y,z
4 x,y,-z
5 -y,x,z
6 y,-x,-z
7 y,-x,z
8 -y,x,-z
9 x+1/2,y+1/2,z+1/2
10 -x+1/2,-y+1/2,-z+1/2
11 -x+1/2,-y+1/2,z+1/2
12 x+1/2,y+1/2,-z+1/2
13 -y+1/2,x+1/2,z+1/2
14 y+1/2,-x+1/2,-z+1/2
15 y+1/2,-x+1/2,z+1/2
16 -y+1/2,x+1/2,-z+1/2

loop_
_atom_site_label
_atom_site_occupancy
_atom_site_fract_x
_atom_site_fract_y
_atom_site_fract_z
_atom_site_adp_type
_atom_site_U_iso_or_equiv
_atom_site_type_symbol
Gd1 1.0 0.249241(14) 0.165587(14) 0.000000 Uani 0.00589(6) Gd
Gd2 1.0 0.411520(14) 0.356235(14) 0.000000 Uani 0.00577(6) Gd
Ba1 1.0 0.000000 0.000000 0.000000 Uani 0.00863(10) Ba
Ba2 1.0 0.13782(2) 0.46527(2) 0.000000 Uani 0.00951(7) Ba
Co 1.0 0.04170(4) 0.24971(4) 0.000000 Uani 0.00672(14) Co
O1 1.0 0.000000 0.000000 0.500000 Uani 0.0070(11) O
O2 1.0 0.3728(2) 0.0355(2) 0.000000 Uani 0.0088(8) O
O3 1.0 0.1459(2) 0.2598(2) 0.2443(4) Uani 0.0081(5) O
O4 1.0 0.1793(2) 0.0470(2) 0.2478(4) Uani 0.0098(6) O

loop_
_atom_site_aniso_label
_atom_site_aniso_U_11
_atom_site_aniso_U_22
_atom_site_aniso_U_33
_atom_site_aniso_U_12
_atom_site_aniso_U_13
_atom_site_aniso_U_23
Gd1 0.00560(10) 0.00549(10) 0.00660(10) -0.00061(6) 0.00000 0.00000
Gd2 0.00545(10) 0.00516(10) 0.00670(11) -0.00040(6) 0.00000 0.00000
Ba1 0.00922(14) 0.00922(14) 0.0074(2) 0.00000 0.00000 0.00000
Ba2 0.00776(12) 0.01053(12) 0.01025(14) 0.00006(8) 0.00000 0.00000
Co 0.0060(2) 0.0077(2) 0.0065(3) 0.0000(2) 0.00000 0.00000
O1 0.005(2) 0.005(2) 0.010(3) 0.00000 0.00000 0.00000
O2 0.0074(13) 0.0069(12) 0.012(2) -0.0013(10) 0.00000 0.00000
O3 0.0078(8) 0.0091(9) 0.0075(10) -0.0013(7) -0.0018(8) -0.0005(7)
O4 0.0115(10) 0.0087(10) 0.0092(10) 0.0012(7) 0.0030(8) 0.0003(8)
